data_4033345
loop_
_publ_author_name
'Meng, Zhanchao'
'Souillart, Laetitia'
'Monks, Brendan'
'Huwyler, Nikolas'
'Herrmann, Jennifer'
'M\"uller, Rolf'
'F\"urstner, Alois'

_publ_section_title
;
 A &quot;Motif-Oriented&quot; Total Synthesis of Nannocystin Ax.
 Preparation and Biological Assessment of Analogues.
;
_journal_name_full 'The Journal of organic chemistry'
_journal_paper_doi 10.1021/acs.joc.7b02871
_journal_year 2017
_chemical_absolute_configuration rmad
_chemical_formula_moiety 'C48 H55 Cl2 N3 O9, H2 O'
_chemical_formula_sum 'C48 H57 Cl2 N3 O10'
_chemical_formula_weight 906.86
_chemical_name_systematic
;
 MFA-MA-148_80K
;
_space_group_crystal_system orthorhombic
_space_group_IT_number 19
_space_group_name_Hall 'P 2ac 2ab'
_space_group_name_H-M_alt 'P 21 21 21'
_symmetry_space_group_name_Hall 'P 2ac 2ab'
_symmetry_space_group_name_H-M 'P 21 21 21'
_atom_sites_solution_hydrogens mixed
_atom_sites_solution_primary direct
_atom_sites_solution_secondary difmap
_audit_block_code MFA-MA-148_80K
_audit_creation_date 2017-05-19
_audit_creation_method SHELXL-2014/7
_cell_angle_alpha 90
_cell_angle_beta 90
_cell_angle_gamma 90
_cell_formula_units_Z 4
_cell_length_a 10.286(2)
_cell_length_b 13.899(5)
_cell_length_c 33.15(2)
_cell_measurement_reflns_used 33214
_cell_measurement_temperature 80(2)
_cell_measurement_theta_max 26.847
_cell_measurement_theta_min 0.487
_cell_volume 4739(3)
_computing_cell_refinement 'XDS V. 1 March 2015'
_computing_data_collection 'P11 Crystallography Control GUI'
_computing_data_reduction 'XDS V. 1 March 2015'
_computing_molecular_graphics 'DIAMOND (Crystal Impact GbR, 1997-2014)'
_computing_structure_refinement 'SHELXL-2014/7 (G. M. Sheldrick, 2013)'
_computing_structure_solution 'SHELXT (G. M. Sheldrick, 2013)'
_diffrn_ambient_temperature 80(2)
_diffrn_detector_area_resol_mean 5.81
_diffrn_measured_fraction_theta_full 1.000
_diffrn_measured_fraction_theta_max 1.000
_diffrn_measurement_device_type 'P11 beamline PETRA III Pilatus 6M detector'
_diffrn_measurement_method 'CCD \f-scans'
_diffrn_radiation_monochromator 'LN2 cooled double crystal'
_diffrn_radiation_source 'PETRAIII, Hamburg'
_diffrn_radiation_type synchrotron
_diffrn_radiation_wavelength 0.5636
_diffrn_reflns_av_R_equivalents 0.1809
_diffrn_reflns_av_unetI/netI 0.0476
_diffrn_reflns_Laue_measured_fraction_full 1.000
_diffrn_reflns_Laue_measured_fraction_max 1.000
_diffrn_reflns_limit_h_max 14
_diffrn_reflns_limit_h_min -14
_diffrn_reflns_limit_k_max 19
_diffrn_reflns_limit_k_min -19
_diffrn_reflns_limit_l_max 47
_diffrn_reflns_limit_l_min -47
_diffrn_reflns_number 279411
_diffrn_reflns_point_group_measured_fraction_full 1.000
_diffrn_reflns_point_group_measured_fraction_max 1.000
_diffrn_reflns_theta_full 19.765
_diffrn_reflns_theta_max 23.739
_diffrn_reflns_theta_min 0.974
_exptl_absorpt_coefficient_mu 0.110
_exptl_absorpt_correction_type none
_exptl_crystal_colour colourless
_exptl_crystal_density_diffrn 1.271
_exptl_crystal_description needle
_exptl_crystal_F_000 1920
_exptl_crystal_recrystallization_method 'Re-crystallisation from solvent:  isopropanol, water'
_exptl_crystal_size_max 0.061
_exptl_crystal_size_mid 0.041
_exptl_crystal_size_min 0.021
_refine_diff_density_max 0.604
_refine_diff_density_min -0.570
_refine_diff_density_rms 0.053
_refine_ls_abs_structure_details
;
 Flack x determined using 4899 quotients [(I+)-(I-)]/[(I+)+(I-)]
 (Parsons, Flack and Wagner, Acta Cryst. B69 (2013) 249-259).
;
_refine_ls_abs_structure_Flack 0.02(3)
_refine_ls_extinction_method none
_refine_ls_goodness_of_fit_ref 1.091
_refine_ls_hydrogen_treatment mixed
_refine_ls_matrix_type full
_refine_ls_number_parameters 599
_refine_ls_number_reflns 14482
_refine_ls_number_restraints 0
_refine_ls_restrained_S_all 1.091
_refine_ls_R_factor_all 0.0587
_refine_ls_R_factor_gt 0.0462
_refine_ls_shift/su_max 0.001
_refine_ls_shift/su_mean 0.000
_refine_ls_structure_factor_coef Fsqd
_refine_ls_weighting_details 'w=1/[\s^2^(Fo^2^)+(0.0733P)^2^] where P=(Fo^2^+2Fc^2^)/3'
_refine_ls_weighting_scheme calc
_refine_ls_wR_factor_gt 0.1183
_refine_ls_wR_factor_ref 0.1261
_reflns_Friedel_coverage 0.815
_reflns_Friedel_fraction_full 1.000
_reflns_Friedel_fraction_max 1.000
_reflns_number_gt 12315
_reflns_number_total 14482
_reflns_threshold_expression 'I > 2\s(I)'
_cod_data_source_file jo7b02871_si_002.cif
_cod_data_source_block 10701_10702_10703
_cod_original_cell_volume 4739(4)
_cod_database_code 4033345
_shelx_space_group_comment
;
The symmetry employed for this shelxl refinement is uniquely defined
by the following loop, which should always be used as a source of
symmetry information in preference to the above space-group names.
They are only intended as comments.
;
_shelx_shelxl_version_number 2014/7

loop_
_space_group_symop_operation_xyz
'x, y, z'
'-x+1/2, -y, z+1/2'
'-x, y+1/2, -z+1/2'
'x+1/2, -y+1/2, -z'

loop_
_atom_site_label
_atom_site_type_symbol
_atom_site_fract_x
_atom_site_fract_y
_atom_site_fract_z
_atom_site_U_iso_or_equiv
_atom_site_adp_type
_atom_site_occupancy
_atom_site_site_symmetry_order
_atom_site_calc_flag
_atom_site_refinement_flags_posn
_atom_site_refinement_flags_adp
C1 C 0.2663(2) 0.15884(17) 0.61329(7) 0.0217(4) Uani 1 1 d . .
C2 C 0.3859(2) 0.21148(17) 0.59795(7) 0.0229(4) Uani 1 1 d . .
H2A H 0.4586 0.1640 0.5958 0.027 Uiso 1 1 calc R U
C3 C 0.4371(2) 0.23460(16) 0.52628(7) 0.0231(4) Uani 1 1 d . .
C4 C 0.3939(2) 0.29079(16) 0.48889(7) 0.0216(4) Uani 1 1 d . .
H4 H 0.2969 0.2886 0.4871 0.026 Uiso 1 1 calc R U
C5 C 0.4042(2) 0.16362(16) 0.43943(7) 0.0214(4) Uani 1 1 d . .
C6 C 0.4732(2) 0.12225(16) 0.40237(7) 0.0217(4) Uani 1 1 d . .
H6A H 0.5530 0.1616 0.3974 0.026 Uiso 1 1 calc R U
C7 C 0.6330(2) 0.01430(17) 0.43031(7) 0.0246(4) Uani 1 1 d . .
C8 C 0.6770(2) -0.08043(17) 0.44665(8) 0.0268(5) Uani 1 1 d . .
C9 C 0.6464(2) -0.10360(18) 0.48454(8) 0.0285(5) Uani 1 1 d . .
H9 H 0.5877 -0.0618 0.4980 0.034 Uiso 1 1 calc R U
C10 C 0.6946(3) -0.18841(19) 0.50810(8) 0.0297(5) Uani 1 1 d . .
H10A H 0.7528 -0.1653 0.5298 0.036 Uiso 1 1 calc R U
H10B H 0.7464 -0.2302 0.4900 0.036 Uiso 1 1 calc R U
C11 C 0.5850(2) -0.24822(18) 0.52695(8) 0.0280(5) Uani 1 1 d . .
H11 H 0.5311 -0.2767 0.5049 0.034 Uiso 1 1 calc R U
C12 C 0.5008(3) -0.18906(18) 0.55302(8) 0.0282(5) Uani 1 1 d . .
C13 C 0.4334(2) -0.14284(18) 0.57533(8) 0.0280(5) Uani 1 1 d . .
C14 C 0.3539(3) -0.08784(18) 0.60243(8) 0.0286(5) Uani 1 1 d . .
H14 H 0.3086 -0.0334 0.5923 0.034 Uiso 1 1 calc R U
C15 C 0.3415(3) -0.11069(19) 0.64143(8) 0.0287(5) Uani 1 1 d . .
H15 H 0.3846 -0.1675 0.6501 0.034 Uiso 1 1 calc R U
C16 C 0.2665(3) -0.05617(18) 0.67318(8) 0.0283(5) Uani 1 1 d . .
H16 H 0.1990 -0.1010 0.6841 0.034 Uiso 1 1 calc R U
C17 C 0.1948(2) 0.03291(18) 0.65708(7) 0.0249(4) Uani 1 1 d . .
H17 H 0.1423 0.0135 0.6330 0.030 Uiso 1 1 calc R U
C18 C 0.4296(2) 0.29372(18) 0.62717(7) 0.0251(4) Uani 1 1 d . .
C19 C 0.4918(3) 0.2543(2) 0.66521(8) 0.0318(5) Uani 1 1 d . .
H19A H 0.5160 0.3077 0.6830 0.048 Uiso 1 1 calc R U
H19B H 0.5698 0.2175 0.6581 0.048 Uiso 1 1 calc R U
H19C H 0.4300 0.2122 0.6791 0.048 Uiso 1 1 calc R U
C20 C 0.5265(2) 0.35929(19) 0.60529(8) 0.0292(5) Uani 1 1 d . .
H20A H 0.5653 0.4041 0.6247 0.044 Uiso 1 1 calc R U
H20B H 0.4811 0.3956 0.5842 0.044 Uiso 1 1 calc R U
H20C H 0.5950 0.3200 0.5930 0.044 Uiso 1 1 calc R U
C21 C 0.4367(2) 0.39563(16) 0.49306(7) 0.0240(4) Uani 1 1 d . .
H21A H 0.3957 0.4231 0.5175 0.029 Uiso 1 1 calc R U
H21B H 0.5320 0.3973 0.4971 0.029 Uiso 1 1 calc R U
C22 C 0.4029(2) 0.45876(16) 0.45732(7) 0.0232(4) Uani 1 1 d . .
C23 C 0.2938(2) 0.44144(17) 0.43353(7) 0.0248(4) Uani 1 1 d . .
H23 H 0.2368 0.3898 0.4398 0.030 Uiso 1 1 calc R U
C24 C 0.2688(2) 0.49998(17) 0.40061(8) 0.0265(5) Uani 1 1 d . .
C25 C 0.3473(3) 0.57875(18) 0.39120(8) 0.0279(5) Uani 1 1 d . .
C26 C 0.4523(3) 0.59662(17) 0.41643(8) 0.0284(5) Uani 1 1 d . .
C27 C 0.4825(2) 0.53689(17) 0.44846(8) 0.0259(5) Uani 1 1 d . .
H27 H 0.5574 0.5492 0.4644 0.031 Uiso 1 1 calc R U
C28 C 0.2297(3) 0.70212(19) 0.35815(8) 0.0317(5) Uani 1 1 d . .
H28A H 0.2653 0.7639 0.3681 0.038 Uiso 1 1 calc R U
H28B H 0.1594 0.6814 0.3766 0.038 Uiso 1 1 calc R U
C29 C 0.1769(3) 0.71455(19) 0.31599(8) 0.0310(5) Uani 1 1 d . .
C30 C 0.0792(3) 0.79241(19) 0.30916(8) 0.0286(5) Uani 1 1 d . .
C31 C 0.0227(3) 0.7987(2) 0.27118(8) 0.0365(6) Uani 1 1 d . .
H31 H 0.0461 0.7535 0.2509 0.044 Uiso 1 1 calc R U
C32 C -0.0667(3) 0.8695(3) 0.26247(9) 0.0410(7) Uani 1 1 d . .
H32 H -0.1049 0.8726 0.2364 0.049 Uiso 1 1 calc R U
C33 C -0.1008(3) 0.9361(2) 0.29178(10) 0.0394(6) Uani 1 1 d . .
H33 H -0.1602 0.9864 0.2856 0.047 Uiso 1 1 calc R U
C34 C -0.0475(3) 0.9287(2) 0.33010(9) 0.0366(6) Uani 1 1 d . .
H34 H -0.0728 0.9730 0.3505 0.044 Uiso 1 1 calc R U
C35 C 0.0428(3) 0.8571(2) 0.33898(9) 0.0328(5) Uani 1 1 d . .
H35 H 0.0792 0.8525 0.3653 0.039 Uiso 1 1 calc R U
C36 C 0.3883(2) 0.12713(19) 0.36440(7) 0.0264(5) Uani 1 1 d . .
H36 H 0.3074 0.0887 0.3691 0.032 Uiso 1 1 calc R U
C37 C 0.3507(3) 0.2321(2) 0.35714(8) 0.0294(5) Uani 1 1 d . .
H37A H 0.2977 0.2367 0.3326 0.044 Uiso 1 1 calc R U
H37B H 0.4295 0.2709 0.3539 0.044 Uiso 1 1 calc R U
H37C H 0.3006 0.2560 0.3802 0.044 Uiso 1 1 calc R U
C38 C 0.4603(3) 0.0857(2) 0.32780(8) 0.0375(6) Uani 1 1 d . .
H38A H 0.5283 0.1317 0.3191 0.045 Uiso 1 1 calc R U
H38B H 0.5039 0.0251 0.3357 0.045 Uiso 1 1 calc R U
C39 C 0.3681(4) 0.0660(3) 0.29247(10) 0.0522(9) Uani 1 1 d . .
H39A H 0.4171 0.0379 0.2700 0.078 Uiso 1 1 calc R U
H39B H 0.3281 0.1265 0.2837 0.078 Uiso 1 1 calc R U
H39C H 0.3001 0.0211 0.3011 0.078 Uiso 1 1 calc R U
C40 C 0.4241(2) -0.05595(18) 0.40855(9) 0.0305(5) Uani 1 1 d . .
H40A H 0.4578 -0.1129 0.4225 0.046 Uiso 1 1 calc R U
H40B H 0.4139 -0.0703 0.3798 0.046 Uiso 1 1 calc R U
H40C H 0.3395 -0.0383 0.4200 0.046 Uiso 1 1 calc R U
C41 C 0.7696(3) -0.1317(2) 0.41920(10) 0.0393(6) Uani 1 1 d . .
H41A H 0.7813 -0.1981 0.4286 0.059 Uiso 1 1 calc R U
H41B H 0.8537 -0.0985 0.4194 0.059 Uiso 1 1 calc R U
H41C H 0.7345 -0.1322 0.3917 0.059 Uiso 1 1 calc R U
C42 C 0.3584(3) -0.0314(2) 0.70826(8) 0.0335(5) Uani 1 1 d . .
H42A H 0.3097 0.0025 0.7293 0.050 Uiso 1 1 calc R U
H42B H 0.4287 0.0100 0.6984 0.050 Uiso 1 1 calc R U
H42C H 0.3952 -0.0907 0.7194 0.050 Uiso 1 1 calc R U
C43 C 0.1046(2) 0.07813(19) 0.68793(7) 0.0261(5) Uani 1 1 d . .
C44 C 0.1357(3) 0.1607(2) 0.70955(8) 0.0305(5) Uani 1 1 d . .
H44 H 0.2157 0.1927 0.7047 0.037 Uiso 1 1 calc R U
C45 C 0.0501(3) 0.1966(2) 0.73830(9) 0.0363(6) Uani 1 1 d . .
H45 H 0.0718 0.2529 0.7531 0.044 Uiso 1 1 calc R U
C46 C -0.0672(3) 0.1501(2) 0.74532(9) 0.0386(6) Uani 1 1 d . .
H46 H -0.1258 0.1746 0.7649 0.046 Uiso 1 1 calc R U
C47 C -0.0988(3) 0.0682(2) 0.72388(9) 0.0362(6) Uani 1 1 d . .
H47 H -0.1792 0.0366 0.7287 0.043 Uiso 1 1 calc R U
C48 C -0.0132(2) 0.0320(2) 0.69534(8) 0.0308(5) Uani 1 1 d . .
H48 H -0.0351 -0.0245 0.6807 0.037 Uiso 1 1 calc R U
Cl1 Cl 0.13971(7) 0.47414(5) 0.36903(2) 0.03538(15) Uani 1 1 d . .
Cl2 Cl 0.54943(7) 0.69574(5) 0.40656(3) 0.04086(18) Uani 1 1 d . .
N1 N 0.3569(2) 0.24641(15) 0.55795(6) 0.0219(4) Uani 1 1 d . .
H1 H 0.311(3) 0.278(2) 0.5560(9) 0.014(7) Uiso 1 1 d . .
N2 N 0.4481(2) 0.24810(14) 0.45271(6) 0.0211(4) Uani 1 1 d . .
H2 H 0.511(4) 0.268(2) 0.4441(10) 0.028(8) Uiso 1 1 d . .
N3 N 0.51512(19) 0.02409(15) 0.41356(6) 0.0242(4) Uani 1 1 d . .
O1 O 0.29577(16) 0.09982(12) 0.64394(5) 0.0233(3) Uani 1 1 d . .
O2 O 0.15811(17) 0.16605(13) 0.59912(5) 0.0271(3) Uani 1 1 d . .
O3 O 0.53640(19) 0.18648(14) 0.52725(6) 0.0317(4) Uani 1 1 d . .
O4 O 0.31323(18) 0.12113(13) 0.45593(6) 0.0282(4) Uani 1 1 d . .
O5 O 0.71027(18) 0.08202(13) 0.43209(6) 0.0322(4) Uani 1 1 d . .
O6 O 0.6357(2) -0.32392(15) 0.55125(7) 0.0378(5) Uani 1 1 d . .
H6 H 0.675(4) -0.364(3) 0.5360(12) 0.047(11) Uiso 1 1 d . .
O7 O 0.31810(18) 0.34715(15) 0.63992(6) 0.0307(4) Uani 1 1 d . .
H7 H 0.289(4) 0.376(3) 0.6203(11) 0.032(9) Uiso 1 1 d . .
O8 O 0.3296(2) 0.63125(15) 0.35694(6) 0.0358(5) Uani 1 1 d . .
O9 O 0.2121(3) 0.66233(17) 0.28889(7) 0.0469(6) Uani 1 1 d . .
O10 O 0.2675(2) -0.04576(16) 0.49964(7) 0.0367(4) Uani 1 1 d . .
H10C H 0.287(4) 0.015(3) 0.4892(13) 0.049(11) Uiso 1 1 d . .
H10D H 0.359(9) -0.058(6) 0.509(2) 0.15(3) Uiso 1 1 d . .

loop_
_atom_site_aniso_label
_atom_site_aniso_U_11
_atom_site_aniso_U_22
_atom_site_aniso_U_33
_atom_site_aniso_U_23
_atom_site_aniso_U_13
_atom_site_aniso_U_12
C1 0.0201(10) 0.0257(10) 0.0192(10) 0.0015(8) 0.0014(8) 0.0017(8)
C2 0.0194(10) 0.0288(11) 0.0206(10) 0.0026(8) -0.0012(8) 0.0016(8)
C3 0.0237(11) 0.0233(10) 0.0221(10) 0.0018(8) 0.0011(8) 0.0018(8)
C4 0.0207(10) 0.0244(10) 0.0199(10) 0.0011(8) 0.0019(8) 0.0018(8)
C5 0.0202(10) 0.0233(10) 0.0207(10) 0.0014(8) -0.0013(8) 0.0022(8)
C6 0.0184(10) 0.0226(10) 0.0241(10) -0.0022(8) 0.0007(8) 0.0022(7)
C7 0.0209(10) 0.0271(11) 0.0257(11) 0.0001(9) -0.0011(9) 0.0023(8)
C8 0.0205(11) 0.0243(11) 0.0356(13) 0.0026(9) -0.0014(9) 0.0008(8)
C9 0.0219(11) 0.0278(11) 0.0359(13) 0.0007(10) 0.0020(10) 0.0019(9)
C10 0.0243(11) 0.0312(12) 0.0337(13) 0.0042(10) 0.0004(10) 0.0016(9)
C11 0.0263(12) 0.0261(11) 0.0316(12) 0.0006(9) 0.0003(10) 0.0007(9)
C12 0.0258(11) 0.0271(11) 0.0318(12) 0.0012(9) -0.0014(9) -0.0021(9)
C13 0.0242(11) 0.0283(11) 0.0316(12) 0.0014(9) -0.0010(9) -0.0039(9)
C14 0.0261(11) 0.0277(11) 0.0320(13) -0.0014(9) -0.0002(10) -0.0013(9)
C15 0.0251(12) 0.0294(12) 0.0318(12) 0.0017(9) 0.0020(9) 0.0006(9)
C16 0.0268(12) 0.0301(12) 0.0281(12) 0.0063(9) 0.0026(9) -0.0004(9)
C17 0.0201(10) 0.0317(12) 0.0230(10) 0.0027(9) 0.0012(8) -0.0030(9)
C18 0.0198(10) 0.0314(11) 0.0240(11) -0.0004(9) 0.0002(8) -0.0015(8)
C19 0.0273(12) 0.0450(15) 0.0231(11) 0.0013(10) -0.0042(9) -0.0050(11)
C20 0.0208(11) 0.0362(13) 0.0307(12) 0.0022(10) -0.0018(9) -0.0057(9)
C21 0.0243(11) 0.0242(10) 0.0236(11) -0.0014(8) -0.0008(8) -0.0001(8)
C22 0.0223(10) 0.0224(10) 0.0250(11) -0.0012(8) 0.0019(8) 0.0021(8)
C23 0.0235(11) 0.0242(10) 0.0268(11) 0.0016(9) 0.0016(9) -0.0002(8)
C24 0.0244(11) 0.0284(11) 0.0268(11) 0.0021(9) -0.0014(9) 0.0019(8)
C25 0.0285(12) 0.0255(11) 0.0296(12) 0.0070(9) 0.0067(9) 0.0068(9)
C26 0.0243(11) 0.0211(10) 0.0398(14) 0.0039(9) 0.0084(10) 0.0008(8)
C27 0.0224(11) 0.0226(10) 0.0328(12) 0.0001(9) 0.0029(9) 0.0015(8)
C28 0.0329(13) 0.0313(12) 0.0311(13) 0.0055(10) 0.0031(10) 0.0089(10)
C29 0.0334(13) 0.0318(13) 0.0279(12) 0.0046(10) 0.0057(10) 0.0034(10)
C30 0.0279(12) 0.0311(12) 0.0268(12) 0.0042(9) 0.0037(9) -0.0004(9)
C31 0.0370(15) 0.0478(16) 0.0247(12) 0.0026(11) 0.0040(10) 0.0054(12)
C32 0.0365(15) 0.0598(18) 0.0265(13) 0.0065(12) -0.0015(11) 0.0067(13)
C33 0.0300(14) 0.0459(16) 0.0423(16) 0.0058(13) -0.0040(12) 0.0068(12)
C34 0.0342(14) 0.0371(14) 0.0386(15) -0.0015(11) -0.0013(12) 0.0070(11)
C35 0.0331(13) 0.0341(13) 0.0313(13) -0.0002(10) -0.0018(11) 0.0053(10)
C36 0.0204(11) 0.0367(12) 0.0222(11) -0.0029(9) -0.0007(8) 0.0041(9)
C37 0.0241(11) 0.0398(13) 0.0243(11) 0.0040(10) -0.0015(9) 0.0058(10)
C38 0.0331(14) 0.0541(17) 0.0252(12) -0.0084(11) -0.0003(11) 0.0108(12)
C39 0.052(2) 0.074(2) 0.0305(15) -0.0187(15) -0.0065(14) 0.0148(18)
C40 0.0228(11) 0.0265(11) 0.0421(15) -0.0050(10) -0.0047(10) -0.0028(9)
C41 0.0378(15) 0.0340(13) 0.0461(16) 0.0031(12) 0.0105(13) 0.0059(11)
C42 0.0318(13) 0.0403(14) 0.0283(12) 0.0072(10) 0.0004(10) 0.0028(11)
C43 0.0201(10) 0.0353(12) 0.0228(11) 0.0043(9) 0.0005(9) 0.0007(9)
C44 0.0217(11) 0.0403(13) 0.0293(12) -0.0013(10) 0.0012(9) -0.0007(10)
C45 0.0320(13) 0.0453(15) 0.0317(13) -0.0042(11) 0.0027(11) 0.0022(12)
C46 0.0281(14) 0.0566(18) 0.0310(14) 0.0015(12) 0.0072(11) 0.0059(12)
C47 0.0243(12) 0.0526(16) 0.0317(13) 0.0033(12) 0.0039(10) -0.0031(11)
C48 0.0218(11) 0.0439(14) 0.0268(12) 0.0037(10) 0.0015(9) -0.0026(10)
Cl1 0.0331(3) 0.0401(3) 0.0330(3) 0.0060(3) -0.0094(3) 0.0020(3)
Cl2 0.0318(3) 0.0269(3) 0.0639(5) 0.0110(3) 0.0099(3) -0.0015(2)
N1 0.0202(9) 0.0252(9) 0.0204(9) 0.0031(7) 0.0008(7) 0.0048(8)
N2 0.0187(9) 0.0244(9) 0.0201(9) 0.0005(7) 0.0022(7) -0.0002(7)
N3 0.0192(9) 0.0238(9) 0.0296(10) -0.0020(8) -0.0023(7) 0.0005(7)
O1 0.0193(7) 0.0294(8) 0.0212(8) 0.0049(6) -0.0003(6) -0.0002(6)
O2 0.0210(8) 0.0333(8) 0.0271(8) 0.0046(7) -0.0033(7) 0.0015(6)
O3 0.0298(9) 0.0394(10) 0.0259(9) 0.0038(7) 0.0021(7) 0.0139(8)
O4 0.0277(9) 0.0264(8) 0.0306(9) -0.0015(7) 0.0074(7) -0.0027(7)
O5 0.0243(9) 0.0301(9) 0.0421(11) 0.0064(8) -0.0074(8) -0.0046(7)
O6 0.0442(12) 0.0322(10) 0.0370(11) 0.0076(8) 0.0073(9) 0.0112(9)
O7 0.0235(9) 0.0371(10) 0.0315(10) -0.0054(8) 0.0010(7) 0.0009(7)
O8 0.0387(11) 0.0356(10) 0.0331(10) 0.0145(8) 0.0108(8) 0.0143(8)
O9 0.0581(15) 0.0510(13) 0.0316(10) 0.0004(9) 0.0068(10) 0.0196(11)
O10 0.0309(10) 0.0395(11) 0.0397(11) 0.0075(8) 0.0010(8) -0.0049(8)

loop_
_atom_type_symbol
_atom_type_description
_atom_type_scat_dispersion_real
_atom_type_scat_dispersion_imag
_atom_type_scat_source
C C 0.0015 0.0010 'International Tables Vol C Tables 4.2.6.8 and 6.1.1.4'
H H 0.0000 0.0000 'International Tables Vol C Tables 4.2.6.8 and 6.1.1.4'
Cl Cl 0.1026 0.1009 'International Tables Vol C Tables 4.2.6.8 and 6.1.1.4'
N N 0.0034 0.0020 'International Tables Vol C Tables 4.2.6.8 and 6.1.1.4'
O O 0.0062 0.0037 'International Tables Vol C Tables 4.2.6.8 and 6.1.1.4'

loop_
_geom_angle_atom_site_label_1
_geom_angle_atom_site_label_2
_geom_angle_atom_site_label_3
_geom_angle
O2 C1 O1 123.5(2)
O2 C1 C2 125.0(2)
O1 C1 C2 111.43(19)
N1 C2 C1 107.58(19)
N1 C2 C18 112.48(19)
C1 C2 C18 112.16(19)
N1 C2 H2A 108.2
C1 C2 H2A 108.2
C18 C2 H2A 108.2
O3 C3 N1 124.0(2)
O3 C3 C4 122.9(2)
N1 C3 C4 113.0(2)
N2 C4 C21 110.75(19)
N2 C4 C3 110.45(19)
C21 C4 C3 109.25(19)
N2 C4 H4 108.8
C21 C4 H4 108.8
C3 C4 H4 108.8
O4 C5 N2 122.2(2)
O4 C5 C6 121.8(2)
N2 C5 C6 116.0(2)
N3 C6 C5 106.30(19)
N3 C6 C36 114.38(19)
C5 C6 C36 112.17(18)
N3 C6 H6A 107.9
C5 C6 H6A 107.9
C36 C6 H6A 107.9
O5 C7 N3 121.7(2)
O5 C7 C8 117.4(2)
N3 C7 C8 120.9(2)
C9 C8 C7 118.9(2)
C9 C8 C41 127.4(2)
C7 C8 C41 113.1(2)
C8 C9 C10 127.0(2)
C8 C9 H9 116.5
C10 C9 H9 116.5
C9 C10 C11 113.3(2)
C9 C10 H10A 108.9
C11 C10 H10A 108.9
C9 C10 H10B 108.9
C11 C10 H10B 108.9
H10A C10 H10B 107.7
O6 C11 C12 107.2(2)
O6 C11 C10 111.2(2)
C12 C11 C10 111.6(2)
O6 C11 H11 108.9
C12 C11 H11 108.9
C10 C11 H11 108.9
C13 C12 C11 177.8(3)
C12 C13 C14 179.2(3)
C15 C14 C13 122.2(2)
C15 C14 H14 118.9
C13 C14 H14 118.9
C14 C15 C16 127.2(2)
C14 C15 H15 116.4
C16 C15 H15 116.4
C15 C16 C17 114.0(2)
C15 C16 C42 109.0(2)
C17 C16 C42 112.1(2)
C15 C16 H16 107.1
C17 C16 H16 107.1
C42 C16 H16 107.1
O1 C17 C43 111.8(2)
O1 C17 C16 106.01(19)
C43 C17 C16 113.1(2)
O1 C17 H17 108.6
C43 C17 H17 108.6
C16 C17 H17 108.6
O7 C18 C19 106.3(2)
O7 C18 C20 110.6(2)
C19 C18 C20 109.5(2)
O7 C18 C2 109.42(19)
C19 C18 C2 111.8(2)
C20 C18 C2 109.2(2)
C18 C19 H19A 109.5
C18 C19 H19B 109.5
H19A C19 H19B 109.5
C18 C19 H19C 109.5
H19A C19 H19C 109.5
H19B C19 H19C 109.5
C18 C20 H20A 109.5
C18 C20 H20B 109.5
H20A C20 H20B 109.5
C18 C20 H20C 109.5
H20A C20 H20C 109.5
H20B C20 H20C 109.5
C22 C21 C4 114.6(2)
C22 C21 H21A 108.6
C4 C21 H21A 108.6
C22 C21 H21B 108.6
C4 C21 H21B 108.6
H21A C21 H21B 107.6
C27 C22 C23 119.3(2)
C27 C22 C21 118.8(2)
C23 C22 C21 121.9(2)
C24 C23 C22 119.6(2)
C24 C23 H23 120.2
C22 C23 H23 120.2
C23 C24 C25 122.0(2)
C23 C24 Cl1 119.81(19)
C25 C24 Cl1 118.16(19)
O8 C25 C26 120.7(2)
O8 C25 C24 122.0(3)
C26 C25 C24 117.1(2)
C27 C26 C25 122.0(2)
C27 C26 Cl2 119.5(2)
C25 C26 Cl2 118.5(2)
C26 C27 C22 119.9(2)
C26 C27 H27 120.0
C22 C27 H27 120.0
O8 C28 C29 108.2(2)
O8 C28 H28A 110.1
C29 C28 H28A 110.1
O8 C28 H28B 110.1
C29 C28 H28B 110.0
H28A C28 H28B 108.4
O9 C29 C30 121.6(3)
O9 C29 C28 120.7(2)
C30 C29 C28 117.7(2)
C35 C30 C31 119.5(3)
C35 C30 C29 122.9(2)
C31 C30 C29 117.6(2)
C32 C31 C30 120.9(3)
C32 C31 H31 119.5
C30 C31 H31 119.5
C31 C32 C33 120.0(3)
C31 C32 H32 120.0
C33 C32 H32 120.0
C34 C33 C32 119.4(3)
C34 C33 H33 120.3
C32 C33 H33 120.3
C33 C34 C35 120.6(3)
C33 C34 H34 119.7
C35 C34 H34 119.7
C30 C35 C34 119.5(3)
C30 C35 H35 120.3
C34 C35 H35 120.3
C37 C36 C6 108.4(2)
C37 C36 C38 110.8(2)
C6 C36 C38 110.9(2)
C37 C36 H36 108.9
C6 C36 H36 108.9
C38 C36 H36 108.9
C36 C37 H37A 109.5
C36 C37 H37B 109.5
H37A C37 H37B 109.5
C36 C37 H37C 109.5
H37A C37 H37C 109.5
H37B C37 H37C 109.5
C39 C38 C36 111.9(2)
C39 C38 H38A 109.2
C36 C38 H38A 109.2
C39 C38 H38B 109.2
C36 C38 H38B 109.2
H38A C38 H38B 107.9
C38 C39 H39A 109.5
C38 C39 H39B 109.5
H39A C39 H39B 109.5
C38 C39 H39C 109.5
H39A C39 H39C 109.5
H39B C39 H39C 109.5
N3 C40 H40A 109.5
N3 C40 H40B 109.5
H40A C40 H40B 109.5
N3 C40 H40C 109.5
H40A C40 H40C 109.5
H40B C40 H40C 109.5
C8 C41 H41A 109.5
C8 C41 H41B 109.5
H41A C41 H41B 109.5
C8 C41 H41C 109.5
H41A C41 H41C 109.5
H41B C41 H41C 109.5
C16 C42 H42A 109.5
C16 C42 H42B 109.5
H42A C42 H42B 109.5
C16 C42 H42C 109.5
H42A C42 H42C 109.5
H42B C42 H42C 109.5
C44 C43 C48 119.3(2)
C44 C43 C17 123.3(2)
C48 C43 C17 117.4(2)
C43 C44 C45 120.3(3)
C43 C44 H44 119.9
C45 C44 H44 119.9
C46 C45 C44 119.9(3)
C46 C45 H45 120.1
C44 C45 H45 120.1
C47 C46 C45 120.1(3)
C47 C46 H46 119.9
C45 C46 H46 119.9
C46 C47 C48 120.1(3)
C46 C47 H47 120.0
C48 C47 H47 120.0
C47 C48 C43 120.4(3)
C47 C48 H48 119.8
C43 C48 H48 119.8
C3 N1 C2 123.3(2)
C3 N1 H1 117(3)
C2 N1 H1 118(3)
C5 N2 C4 120.2(2)
C5 N2 H2 119(3)
C4 N2 H2 119(3)
C7 N3 C40 123.3(2)
C7 N3 C6 117.5(2)
C40 N3 C6 119.12(19)
C1 O1 C17 117.07(18)
C11 O6 H6 108(3)
C18 O7 H7 108(3)
C25 O8 C28 116.3(2)
H10C O10 H10D 94(5)

loop_
_geom_bond_atom_site_label_1
_geom_bond_atom_site_label_2
_geom_bond_distance
C1 O2 1.212(3)
C1 O1 1.341(3)
C1 C2 1.519(3)
C2 N1 1.443(3)
C2 C18 1.564(3)
C2 H2A 1.0000
C3 O3 1.221(3)
C3 N1 1.345(3)
C3 C4 1.531(3)
C4 N2 1.449(3)
C4 C21 1.528(3)
C4 H4 1.0000
C5 O4 1.234(3)
C5 N2 1.333(3)
C5 C6 1.531(3)
C6 N3 1.478(3)
C6 C36 1.534(3)
C6 H6A 1.0000
C7 O5 1.234(3)
C7 N3 1.340(3)
C7 C8 1.494(3)
C8 C9 1.334(4)
C8 C41 1.498(4)
C9 C10 1.498(4)
C9 H9 0.9500
C10 C11 1.533(4)
C10 H10A 0.9900
C10 H10B 0.9900
C11 O6 1.424(3)
C11 C12 1.474(4)
C11 H11 1.0000
C12 C13 1.201(4)
C13 C14 1.435(4)
C14 C15 1.337(4)
C14 H14 0.9500
C15 C16 1.509(4)
C15 H15 0.9500
C16 C17 1.536(4)
C16 C42 1.538(4)
C16 H16 1.0000
C17 O1 1.460(3)
C17 C43 1.517(3)
C17 H17 1.0000
C18 O7 1.430(3)
C18 C19 1.517(4)
C18 C20 1.533(3)
C19 H19A 0.9800
C19 H19B 0.9800
C19 H19C 0.9800
C20 H20A 0.9800
C20 H20B 0.9800
C20 H20C 0.9800
C21 C22 1.515(3)
C21 H21A 0.9900
C21 H21B 0.9900
C22 C27 1.391(3)
C22 C23 1.393(3)
C23 C24 1.385(3)
C23 H23 0.9500
C24 C25 1.395(4)
C24 Cl1 1.729(3)
C25 O8 1.362(3)
C25 C26 1.389(4)
C26 C27 1.383(4)
C26 Cl2 1.733(3)
C27 H27 0.9500
C28 O8 1.424(3)
C28 C29 1.509(4)
C28 H28A 0.9900
C28 H28B 0.9900
C29 O9 1.210(3)
C29 C30 1.494(4)
C30 C35 1.387(4)
C30 C31 1.389(4)
C31 C32 1.377(4)
C31 H31 0.9500
C32 C33 1.388(5)
C32 H32 0.9500
C33 C34 1.387(4)
C33 H33 0.9500
C34 C35 1.394(4)
C34 H34 0.9500
C35 H35 0.9500
C36 C37 1.529(4)
C36 C38 1.534(4)
C36 H36 1.0000
C37 H37A 0.9800
C37 H37B 0.9800
C37 H37C 0.9800
C38 C39 1.532(4)
C38 H38A 0.9900
C38 H38B 0.9900
C39 H39A 0.9800
C39 H39B 0.9800
C39 H39C 0.9800
C40 N3 1.464(3)
C40 H40A 0.9800
C40 H40B 0.9800
C40 H40C 0.9800
C41 H41A 0.9800
C41 H41B 0.9800
C41 H41C 0.9800
C42 H42A 0.9800
C42 H42B 0.9800
C42 H42C 0.9800
C43 C44 1.390(4)
C43 C48 1.393(4)
C44 C45 1.390(4)
C44 H44 0.9500
C45 C46 1.388(4)
C45 H45 0.9500
C46 C47 1.380(5)
C46 H46 0.9500
C47 C48 1.386(4)
C47 H47 0.9500
C48 H48 0.9500
N1 H1 0.65(3)
N2 H2 0.76(4)
O6 H6 0.85(4)
O7 H7 0.82(4)
O10 H10C 0.94(4)
O10 H10D 1.00(9)
